data_2243886
loop_
_publ_author_name
'Zhang, Xue-Jun'

_publ_section_title
;
 Crystal structure and Hirshfeld analysis of diethyl
 (2<i>E</i>,2'<i>E</i>)-3,3'-[1-(8-phenylisoquinolin-1-yl)-1<i>H</i>-indole-2,7-diyl]diacrylate
;
_journal_coeditor_code ZN2008
_journal_issue 9
_journal_name_full 'Acta Crystallographica Section E'
_journal_page_first
;
;
_journal_paper_doi 10.1107/S2056989021007829
_journal_volume 77
_journal_year 2021
_chemical_formula_sum 'C33 H28 N2 O4'
_chemical_formula_weight 516.57
_chemical_name_systematic
;Diethyl
(2<i>E</i>,2'<i>E</i>)-3,3'-[1-(8-phenylisoquinolin-1-yl)-1<i>H</i>-indole-2,7-diyl]diacrylate
;
_space_group_IT_number 2
_space_group_name_Hall '-P 1'
_space_group_name_H-M_alt 'P -1'
_symmetry_cell_setting triclinic
_symmetry_space_group_name_H-M 'P -1'
_atom_sites_solution_hydrogens geom
_atom_sites_solution_primary direct
_atom_sites_solution_secondary difmap
_audit_creation_method SHELXL-97
_cell_angle_alpha 75.026(2)
_cell_angle_beta 81.728(3)
_cell_angle_gamma 79.838(2)
_cell_formula_units_Z 2
_cell_length_a 7.6918(11)
_cell_length_b 13.299(2)
_cell_length_c 14.130(2)
_cell_measurement_reflns_used 2873
_cell_measurement_temperature 296(2)
_cell_measurement_theta_max 26.80
_cell_measurement_theta_min 2.44
_cell_volume 1367.1(3)
_computing_cell_refinement
;
SAINT (Bruker, 2014)
;
_computing_data_collection
;
APEX2 (Bruker, 2014)
;
_computing_data_reduction
;
SAINT (Bruker, 2014)
;
_computing_molecular_graphics
;
SHELXTL (Sheldrick, 2008)
;
_computing_publication_material
;
SHELXTL (Sheldrick, 2008)
;
_computing_structure_refinement
;
SHELXL97 (Sheldrick, 2008)
;
_computing_structure_solution
;
SHELXS97 (Sheldrick, 2008)
;
_diffrn_ambient_temperature 296(2)
_diffrn_measured_fraction_theta_full 0.996
_diffrn_measured_fraction_theta_max 0.996
_diffrn_measurement_device_type 'Bruker APEXII CCD'
_diffrn_measurement_method '\f and \w scans'
_diffrn_radiation_monochromator graphite
_diffrn_radiation_source 'fine-focus sealed tube'
_diffrn_radiation_type MoK\a
_diffrn_radiation_wavelength 0.71073
_diffrn_reflns_av_R_equivalents 0.0192
_diffrn_reflns_av_sigmaI/netI 0.0289
_diffrn_reflns_limit_h_max 9
_diffrn_reflns_limit_h_min -8
_diffrn_reflns_limit_k_max 15
_diffrn_reflns_limit_k_min -15
_diffrn_reflns_limit_l_max 14
_diffrn_reflns_limit_l_min -16
_diffrn_reflns_number 7633
_diffrn_reflns_theta_full 25.01
_diffrn_reflns_theta_max 25.01
_diffrn_reflns_theta_min 1.60
_exptl_absorpt_coefficient_mu 0.083
_exptl_absorpt_correction_T_max 0.9852
_exptl_absorpt_correction_T_min 0.9796
_exptl_absorpt_correction_type multi-scan
_exptl_absorpt_process_details
;
(SADABS; Krause <i>et al.</i>,  2015)
;
_exptl_crystal_colour yellow
_exptl_crystal_density_diffrn 1.255
_exptl_crystal_density_method 'not measured'
_exptl_crystal_description block
_exptl_crystal_F_000 544
_exptl_crystal_size_max 0.25
_exptl_crystal_size_mid 0.22
_exptl_crystal_size_min 0.18
_refine_diff_density_max 0.186
_refine_diff_density_min -0.173
_refine_ls_extinction_method none
_refine_ls_goodness_of_fit_ref 1.018
_refine_ls_hydrogen_treatment mixed
_refine_ls_matrix_type full
_refine_ls_number_parameters 361
_refine_ls_number_reflns 4787
_refine_ls_number_restraints 12
_refine_ls_restrained_S_all 1.031
_refine_ls_R_factor_all 0.0596
_refine_ls_R_factor_gt 0.0419
_refine_ls_shift/su_max 0.000
_refine_ls_shift/su_mean 0.000
_refine_ls_structure_factor_coef Fsqd
_refine_ls_weighting_details 'calc w=1/[\s^2^(Fo^2^)+(0.0501P)^2^+0.2961P] where P=(Fo^2^+2Fc^2^)/3'
_refine_ls_weighting_scheme calc
_refine_ls_wR_factor_gt 0.1041
_refine_ls_wR_factor_ref 0.1181
_reflns_number_gt 3595
_reflns_number_total 4787
_reflns_threshold_expression >2sigma(I)
_cod_data_source_file zn2008sup1.cif
_cod_data_source_block I
_cod_original_cell_volume 1367.1(4)
_cod_original_sg_symbol_H-M 'P-1   '
_cod_database_code 2243886

loop_
_symmetry_equiv_pos_as_xyz
'x, y, z'
'-x, -y, -z'

loop_
_atom_site_type_symbol
_atom_site_label
_atom_site_fract_x
_atom_site_fract_y
_atom_site_fract_z
_atom_site_U_iso_or_equiv
_atom_site_adp_type
_atom_site_calc_flag
_atom_site_refinement_flags
_atom_site_occupancy
_atom_site_symmetry_multiplicity
_atom_site_disorder_assembly
_atom_site_disorder_group
C C1 -0.2667(3) 0.12835(16) 0.62659(15) 0.0669(5) Uani d . 1 1 . .
H H1A -0.2063 0.0785 0.5933 0.080 Uiso calc R 1 1 . .
C C2 -0.3886(3) 0.2076(2) 0.58064(17) 0.0805(6) Uani d . 1 1 . .
H H2A -0.4085 0.2117 0.5163 0.097 Uiso calc R 1 1 . .
C C3 -0.4814(3) 0.28071(18) 0.62914(18) 0.0781(6) Uani d . 1 1 . .
H H3A -0.5642 0.3342 0.5979 0.094 Uiso calc R 1 1 . .
C C4 -0.4512(3) 0.27430(16) 0.72388(17) 0.0714(6) Uani d . 1 1 . .
H H4A -0.5149 0.3231 0.7573 0.086 Uiso calc R 1 1 . .
C C5 -0.3266(2) 0.19584(14) 0.77003(14) 0.0579(5) Uani d . 1 1 . .
H H5A -0.3061 0.1929 0.8340 0.070 Uiso calc R 1 1 . .
C C6 -0.2320(2) 0.12148(13) 0.72222(13) 0.0492(4) Uani d . 1 1 . .
C C7 -0.1090(2) 0.03181(12) 0.77462(12) 0.0486(4) Uani d . 1 1 . .
C C8 -0.1445(3) -0.06862(14) 0.78380(15) 0.0645(5) Uani d . 1 1 . .
H H8A -0.2356 -0.0776 0.7514 0.077 Uiso calc R 1 1 . .
C C9 -0.0479(3) -0.15732(15) 0.84018(17) 0.0737(6) Uani d . 1 1 . .
H H9A -0.0704 -0.2240 0.8409 0.088 Uiso calc R 1 1 . .
C C10 0.0779(3) -0.14745(14) 0.89381(15) 0.0668(5) Uani d . 1 1 . .
H H10A 0.1360 -0.2067 0.9343 0.080 Uiso calc R 1 1 . .
C C11 0.1205(2) -0.04680(13) 0.88805(13) 0.0530(4) Uani d . 1 1 . .
C C12 0.0358(2) 0.04292(12) 0.82278(11) 0.0439(4) Uani d . 1 1 . .
C C13 0.1124(2) 0.13686(12) 0.80938(12) 0.0444(4) Uani d . 1 1 . .
C C14 0.2831(3) 0.06566(16) 0.93629(15) 0.0661(5) Uani d . 1 1 . .
H H14A 0.3522 0.0754 0.9812 0.079 Uiso calc R 1 1 . .
C C15 0.2454(3) -0.03174(16) 0.94468(14) 0.0644(5) Uani d . 1 1 . .
H H15A 0.3022 -0.0890 0.9880 0.077 Uiso calc R 1 1 . .
C C16 0.1046(2) 0.21406(12) 0.62857(12) 0.0475(4) Uani d . 1 1 . .
C C17 0.1905(2) 0.13020(13) 0.58706(13) 0.0529(4) Uani d . 1 1 . .
C C18 0.1870(3) 0.14647(16) 0.48587(14) 0.0706(6) Uani d . 1 1 . .
H H18A 0.2414 0.0930 0.4556 0.085 Uiso calc R 1 1 . .
C C19 0.1055(3) 0.23942(17) 0.42822(15) 0.0809(7) Uani d . 1 1 . .
H H19A 0.1028 0.2456 0.3614 0.097 Uiso calc R 1 1 . .
C C20 0.0292(3) 0.32200(16) 0.46865(15) 0.0734(6) Uani d . 1 1 . .
H H20A -0.0221 0.3846 0.4294 0.088 Uiso calc R 1 1 . .
C C21 0.0296(2) 0.31074(13) 0.57007(13) 0.0556(4) Uani d . 1 1 . .
C C22 -0.0357(3) 0.37794(13) 0.63444(14) 0.0596(5) Uani d . 1 1 . .
H H22A -0.0906 0.4472 0.6159 0.072 Uiso calc R 1 1 . .
C C23 -0.0048(2) 0.32418(12) 0.72834(13) 0.0513(4) Uani d . 1 1 . .
C C24 -0.0523(2) 0.35547(13) 0.82037(14) 0.0559(4) Uani d . 1 1 . .
H H24A -0.0273 0.3047 0.8777 0.067 Uiso calc R 1 1 . .
C C25 -0.1282(3) 0.44978(15) 0.83035(15) 0.0655(5) Uani d . 1 1 . .
H H25A -0.1514 0.5028 0.7743 0.079 Uiso calc R 1 1 . .
C C26 -0.1769(3) 0.47315(14) 0.92742(16) 0.0620(5) Uani d . 1 1 . .
C C27 -0.3135(4) 0.60395(19) 1.01189(17) 0.0965(8) Uani d . 1 1 . .
H H27A -0.3689 0.5494 1.0600 0.116 Uiso calc R 1 1 . .
H H27B -0.2107 0.6153 1.0382 0.116 Uiso calc R 1 1 . .
C C28 -0.4373(3) 0.69986(18) 0.99332(18) 0.0925(8) Uani d . 1 1 . .
H H28A -0.4743 0.7218 1.0536 0.139 Uiso calc R 1 1 . .
H H28B -0.5390 0.6881 0.9677 0.139 Uiso calc R 1 1 . .
H H28C -0.3813 0.7537 0.9462 0.139 Uiso calc R 1 1 . .
C C29 0.2884(2) 0.03339(13) 0.64329(13) 0.0532(4) Uani d . 1 1 . .
H H29A 0.3565 0.0398 0.6901 0.064 Uiso calc R 1 1 . .
C C30 0.2869(3) -0.06246(14) 0.63238(14) 0.0587(5) Uani d . 1 1 . .
H H30A 0.2193 -0.0711 0.5863 0.070 Uiso calc R 1 1 . .
C C31 0.3893(3) -0.15528(14) 0.69115(14) 0.0594(5) Uani d . 1 1 A .
C C32 0.4348(4) -0.34173(18) 0.7337(2) 0.1125(10) Uani d P 0.50 1 A 1
H H32A 0.4220 -0.3423 0.8031 0.135 Uiso calc PR 0.50 1 A 1
H H32B 0.5603 -0.3516 0.7109 0.135 Uiso calc PR 0.50 1 A 1
C C33 0.3476(11) -0.4261(6) 0.7177(6) 0.122(3) Uani d PU 0.50 1 A 1
H H33A 0.4013 -0.4931 0.7538 0.183 Uiso calc PR 0.50 1 A 1
H H33B 0.3616 -0.4246 0.6488 0.183 Uiso calc PR 0.50 1 A 1
H H33C 0.2235 -0.4150 0.7402 0.183 Uiso calc PR 0.50 1 A 1
C C32' 0.4348(4) -0.34173(18) 0.7337(2) 0.1125(10) Uani d P 0.50 1 A 2
H H32C 0.5485 -0.3315 0.7489 0.135 Uiso calc PR 0.50 1 A 2
H H32D 0.3629 -0.3649 0.7952 0.135 Uiso calc PR 0.50 1 A 2
C C33' 0.4613(11) -0.4205(6) 0.6780(6) 0.123(3) Uani d PU 0.50 1 A 2
H H33D 0.5198 -0.4853 0.7155 0.185 Uiso calc PR 0.50 1 A 2
H H33E 0.5333 -0.3977 0.6174 0.185 Uiso calc PR 0.50 1 A 2
H H33F 0.3484 -0.4312 0.6639 0.185 Uiso calc PR 0.50 1 A 2
N N1 0.07802(17) 0.22204(9) 0.72568(10) 0.0450(3) Uani d . 1 1 . .
N N2 0.22465(19) 0.15007(11) 0.86518(11) 0.0565(4) Uani d . 1 1 . .
O O1 -0.1490(2) 0.41273(11) 1.00476(11) 0.0842(5) Uani d . 1 1 . .
O O2 -0.2587(2) 0.57132(11) 0.92002(10) 0.0829(5) Uani d . 1 1 . .
O O3 0.4949(2) -0.15455(12) 0.74563(12) 0.0822(4) Uani d . 1 1 . .
O O4 0.3472(2) -0.24346(10) 0.67786(11) 0.0831(5) Uani d . 1 1 . .

loop_
_atom_site_aniso_label
_atom_site_aniso_U_11
_atom_site_aniso_U_22
_atom_site_aniso_U_33
_atom_site_aniso_U_12
_atom_site_aniso_U_13
_atom_site_aniso_U_23
C1 0.0716(13) 0.0773(13) 0.0607(12) -0.0157(10) -0.0119(10) -0.0266(10)
C2 0.0833(15) 0.0984(17) 0.0651(14) -0.0211(13) -0.0271(12) -0.0129(13)
C3 0.0634(13) 0.0787(15) 0.0846(16) -0.0108(11) -0.0249(12) 0.0038(12)
C4 0.0633(12) 0.0652(12) 0.0771(15) 0.0021(10) -0.0026(11) -0.0120(11)
C5 0.0602(11) 0.0592(11) 0.0508(10) -0.0031(9) -0.0021(9) -0.0124(8)
C6 0.0483(9) 0.0527(10) 0.0500(10) -0.0156(7) -0.0014(8) -0.0147(8)
C7 0.0525(10) 0.0448(9) 0.0491(10) -0.0095(7) 0.0042(8) -0.0158(7)
C8 0.0677(12) 0.0551(11) 0.0759(13) -0.0193(9) 0.0030(10) -0.0234(10)
C9 0.0843(15) 0.0413(10) 0.0905(16) -0.0173(10) 0.0150(13) -0.0148(10)
C10 0.0763(13) 0.0437(10) 0.0669(13) 0.0004(9) 0.0090(11) -0.0042(9)
C11 0.0543(10) 0.0480(10) 0.0489(10) 0.0021(8) 0.0057(8) -0.0103(8)
C12 0.0480(9) 0.0402(8) 0.0418(9) -0.0028(7) 0.0040(7) -0.0136(7)
C13 0.0468(9) 0.0431(9) 0.0437(9) -0.0007(7) -0.0024(7) -0.0164(7)
C14 0.0640(12) 0.0750(14) 0.0611(12) 0.0068(10) -0.0208(10) -0.0231(10)
C15 0.0640(12) 0.0625(12) 0.0553(11) 0.0132(9) -0.0079(9) -0.0077(9)
C16 0.0547(10) 0.0426(9) 0.0473(10) -0.0154(7) -0.0011(8) -0.0113(7)
C17 0.0621(11) 0.0493(10) 0.0500(10) -0.0155(8) 0.0041(8) -0.0170(8)
C18 0.1023(16) 0.0597(12) 0.0512(12) -0.0169(11) 0.0054(11) -0.0193(9)
C19 0.130(2) 0.0674(13) 0.0451(11) -0.0225(13) -0.0057(12) -0.0101(10)
C20 0.1067(17) 0.0536(11) 0.0566(12) -0.0204(11) -0.0122(11) 0.0007(9)
C21 0.0686(11) 0.0449(9) 0.0539(11) -0.0169(8) -0.0061(9) -0.0073(8)
C22 0.0717(12) 0.0369(9) 0.0686(13) -0.0089(8) -0.0076(10) -0.0090(9)
C23 0.0579(10) 0.0372(9) 0.0603(11) -0.0068(7) -0.0038(8) -0.0156(8)
C24 0.0626(11) 0.0440(9) 0.0637(11) -0.0046(8) -0.0060(9) -0.0198(8)
C25 0.0793(13) 0.0527(11) 0.0630(12) 0.0064(9) -0.0089(10) -0.0213(9)
C26 0.0675(12) 0.0489(11) 0.0704(13) 0.0050(9) -0.0107(10) -0.0226(10)
C27 0.129(2) 0.0874(16) 0.0712(15) 0.0354(15) -0.0210(14) -0.0450(13)
C28 0.1016(18) 0.0868(16) 0.0880(17) 0.0128(13) 0.0026(14) -0.0434(14)
C29 0.0549(10) 0.0556(10) 0.0498(10) -0.0072(8) 0.0066(8) -0.0209(8)
C30 0.0711(12) 0.0542(11) 0.0530(11) -0.0030(9) -0.0060(9) -0.0211(8)
C31 0.0649(12) 0.0581(11) 0.0565(11) -0.0013(9) -0.0013(9) -0.0238(9)
C32 0.169(3) 0.0536(14) 0.114(2) 0.0120(15) -0.062(2) -0.0116(14)
C33 0.171(6) 0.063(3) 0.126(5) -0.012(4) -0.035(5) -0.007(3)
C32' 0.169(3) 0.0536(14) 0.114(2) 0.0120(15) -0.062(2) -0.0116(14)
C33' 0.151(6) 0.068(4) 0.152(6) 0.019(4) -0.049(5) -0.035(4)
N1 0.0526(8) 0.0371(7) 0.0476(8) -0.0073(6) -0.0034(6) -0.0147(6)
N2 0.0544(9) 0.0595(9) 0.0605(9) -0.0024(7) -0.0134(7) -0.0229(8)
O1 0.1208(13) 0.0566(8) 0.0690(10) 0.0082(8) -0.0098(9) -0.0183(7)
O2 0.1138(12) 0.0630(9) 0.0678(9) 0.0313(8) -0.0199(8) -0.0324(7)
O3 0.0754(10) 0.0800(10) 0.0964(12) -0.0037(7) -0.0272(9) -0.0254(8)
O4 0.1246(13) 0.0488(8) 0.0808(10) 0.0030(8) -0.0383(9) -0.0200(7)

loop_
_atom_type_symbol
_atom_type_description
_atom_type_scat_dispersion_real
_atom_type_scat_dispersion_imag
_atom_type_scat_source
C C 0.0033 0.0016 'International Tables Vol C Tables 4.2.6.8 and 6.1.1.4'
H H 0.0000 0.0000 'International Tables Vol C Tables 4.2.6.8 and 6.1.1.4'
N N 0.0061 0.0033 'International Tables Vol C Tables 4.2.6.8 and 6.1.1.4'
O O 0.0106 0.0060 'International Tables Vol C Tables 4.2.6.8 and 6.1.1.4'

loop_
_geom_angle_atom_site_label_1
_geom_angle_atom_site_label_2
_geom_angle_atom_site_label_3
_geom_angle_site_symmetry_1
_geom_angle_site_symmetry_3
_geom_angle
_geom_angle_publ_flag
C2 C1 C6 . . 121.0(2) ?
C2 C1 H1A . . 119.5 ?
C6 C1 H1A . . 119.5 ?
C1 C2 C3 . . 120.4(2) ?
C1 C2 H2A . . 119.8 ?
C3 C2 H2A . . 119.8 ?
C4 C3 C2 . . 119.5(2) ?
C4 C3 H3A . . 120.3 ?
C2 C3 H3A . . 120.3 ?
C3 C4 C5 . . 120.4(2) ?
C3 C4 H4A . . 119.8 ?
C5 C4 H4A . . 119.8 ?
C4 C5 C6 . . 120.80(18) ?
C4 C5 H5A . . 119.6 ?
C6 C5 H5A . . 119.6 ?
C5 C6 C1 . . 117.88(17) ?
C5 C6 C7 . . 120.82(16) ?
C1 C6 C7 . . 121.08(16) ?
C8 C7 C12 . . 117.69(16) ?
C8 C7 C6 . . 117.81(16) ?
C12 C7 C6 . . 124.32(14) ?
C7 C8 C9 . . 122.14(19) ?
C7 C8 H8A . . 118.9 ?
C9 C8 H8A . . 118.9 ?
C10 C9 C8 . . 120.86(18) ?
C10 C9 H9A . . 119.6 ?
C8 C9 H9A . . 119.6 ?
C9 C10 C11 . . 119.79(18) ?
C9 C10 H10A . . 120.1 ?
C11 C10 H10A . . 120.1 ?
C15 C11 C10 . . 122.10(17) ?
C15 C11 C12 . . 118.29(16) ?
C10 C11 C12 . . 119.61(18) ?
C11 C12 C13 . . 114.52(15) ?
C11 C12 C7 . . 119.21(14) ?
C13 C12 C7 . . 126.23(14) ?
N2 C13 N1 . . 115.16(14) ?
N2 C13 C12 . . 125.01(15) ?
N1 C13 C12 . . 119.66(14) ?
C15 C14 N2 . . 122.84(18) ?
C15 C14 H14A . . 118.6 ?
N2 C14 H14A . . 118.6 ?
C14 C15 C11 . . 120.14(17) ?
C14 C15 H15A . . 119.9 ?
C11 C15 H15A . . 119.9 ?
N1 C16 C17 . . 130.45(15) ?
N1 C16 C21 . . 107.63(14) ?
C17 C16 C21 . . 121.91(16) ?
C18 C17 C16 . . 115.80(17) ?
C18 C17 C29 . . 120.48(16) ?
C16 C17 C29 . . 123.62(16) ?
C19 C18 C17 . . 122.75(18) ?
C19 C18 H18A . . 118.6 ?
C17 C18 H18A . . 118.6 ?
C20 C19 C18 . . 120.90(19) ?
C20 C19 H19A . . 119.6 ?
C18 C19 H19A . . 119.6 ?
C19 C20 C21 . . 119.03(19) ?
C19 C20 H20A . . 120.5 ?
C21 C20 H20A . . 120.5 ?
C20 C21 C16 . . 119.45(17) ?
C20 C21 C22 . . 133.75(18) ?
C16 C21 C22 . . 106.78(16) ?
C23 C22 C21 . . 108.75(15) ?
C23 C22 H22A . . 125.6 ?
C21 C22 H22A . . 125.6 ?
C22 C23 N1 . . 108.15(15) ?
C22 C23 C24 . . 130.46(16) ?
N1 C23 C24 . . 121.29(15) ?
C25 C24 C23 . . 125.78(18) ?
C25 C24 H24A . . 117.1 ?
C23 C24 H24A . . 117.1 ?
C24 C25 C26 . . 121.80(19) ?
C24 C25 H25A . . 119.1 ?
C26 C25 H25A . . 119.1 ?
O1 C26 O2 . . 123.11(18) ?
O1 C26 C25 . . 125.45(17) ?
O2 C26 C25 . . 111.44(17) ?
C28 C27 O2 . . 109.01(19) ?
C28 C27 H27A . . 109.9 ?
O2 C27 H27A . . 109.9 ?
C28 C27 H27B . . 109.9 ?
O2 C27 H27B . . 109.9 ?
H27A C27 H27B . . 108.3 ?
C27 C28 H28A . . 109.5 ?
C27 C28 H28B . . 109.5 ?
H28A C28 H28B . . 109.5 ?
C27 C28 H28C . . 109.5 ?
H28A C28 H28C . . 109.5 ?
H28B C28 H28C . . 109.5 ?
C30 C29 C17 . . 124.97(17) ?
C30 C29 H29A . . 117.5 ?
C17 C29 H29A . . 117.5 ?
C29 C30 C31 . . 121.64(18) ?
C29 C30 H30A . . 119.2 ?
C31 C30 H30A . . 119.2 ?
O3 C31 O4 . . 123.31(18) ?
O3 C31 C30 . . 125.94(18) ?
O4 C31 C30 . . 110.74(17) ?
O4 C32 C33 . . 106.4(4) ?
O4 C32 H32A . . 110.4 ?
C33 C32 H32A . . 110.4 ?
O4 C32 H32B . . 110.4 ?
C33 C32 H32B . . 110.4 ?
H32A C32 H32B . . 108.6 ?
C32 C33 H33A . . 109.5 ?
C32 C33 H33B . . 109.5 ?
H33A C33 H33B . . 109.5 ?
C32 C33 H33C . . 109.5 ?
H33A C33 H33C . . 109.5 ?
H33B C33 H33C . . 109.5 ?
H33D C33' H33E . . 109.5 ?
H33D C33' H33F . . 109.5 ?
H33E C33' H33F . . 109.5 ?
C16 N1 C23 . . 108.62(13) ?
C16 N1 C13 . . 125.19(12) ?
C23 N1 C13 . . 125.88(13) ?
C13 N2 C14 . . 117.40(16) ?
C26 O2 C27 . . 116.55(16) ?
C31 O4 C32 . . 116.81(18) ?

loop_
_geom_bond_atom_site_label_1
_geom_bond_atom_site_label_2
_geom_bond_site_symmetry_2
_geom_bond_distance
_geom_bond_publ_flag
C1 C2 . 1.373(3) ?
C1 C6 . 1.392(2) ?
C1 H1A . 0.9300 ?
C2 C3 . 1.373(3) ?
C2 H2A . 0.9300 ?
C3 C4 . 1.370(3) ?
C3 H3A . 0.9300 ?
C4 C5 . 1.381(3) ?
C4 H4A . 0.9300 ?
C5 C6 . 1.383(2) ?
C5 H5A . 0.9300 ?
C6 C7 . 1.488(2) ?
C7 C8 . 1.380(2) ?
C7 C12 . 1.433(2) ?
C8 C9 . 1.398(3) ?
C8 H8A . 0.9300 ?
C9 C10 . 1.355(3) ?
C9 H9A . 0.9300 ?
C10 C11 . 1.413(3) ?
C10 H10A . 0.9300 ?
C11 C15 . 1.406(3) ?
C11 C12 . 1.424(2) ?
C12 C13 . 1.431(2) ?
C13 N2 . 1.311(2) ?
C13 N1 . 1.430(2) ?
C14 C15 . 1.349(3) ?
C14 N2 . 1.357(2) ?
C14 H14A . 0.9300 ?
C15 H15A . 0.9300 ?
C16 N1 . 1.387(2) ?
C16 C17 . 1.411(2) ?
C16 C21 . 1.413(2) ?
C17 C18 . 1.393(3) ?
C17 C29 . 1.469(2) ?
C18 C19 . 1.392(3) ?
C18 H18A . 0.9300 ?
C19 C20 . 1.370(3) ?
C19 H19A . 0.9300 ?
C20 C21 . 1.402(3) ?
C20 H20A . 0.9300 ?
C21 C22 . 1.417(3) ?
C22 C23 . 1.367(2) ?
C22 H22A . 0.9300 ?
C23 N1 . 1.402(2) ?
C23 C24 . 1.445(2) ?
C24 C25 . 1.320(2) ?
C24 H24A . 0.9300 ?
C25 C26 . 1.466(3) ?
C25 H25A . 0.9300 ?
C26 O1 . 1.200(2) ?
C26 O2 . 1.330(2) ?
C27 C28 . 1.440(3) ?
C27 O2 . 1.456(2) ?
C27 H27A . 0.9700 ?
C27 H27B . 0.9700 ?
C28 H28A . 0.9600 ?
C28 H28B . 0.9600 ?
C28 H28C . 0.9600 ?
C29 C30 . 1.325(2) ?
C29 H29A . 0.9300 ?
C30 C31 . 1.466(3) ?
C30 H30A . 0.9300 ?
C31 O3 . 1.200(2) ?
C31 O4 . 1.335(2) ?
C32 O4 . 1.447(3) ?
C32 C33 . 1.483(8) ?
C32 H32A . 0.9700 ?
C32 H32B . 0.9700 ?
C33 H33A . 0.9600 ?
C33 H33B . 0.9600 ?
C33 H33C . 0.9600 ?
C33' H33D . 0.9600 ?
C33' H33E . 0.9600 ?
C33' H33F . 0.9600 ?

loop_
_geom_hbond_atom_site_label_D
_geom_hbond_atom_site_label_H
_geom_hbond_atom_site_label_A
_geom_hbond_site_symmetry_A
_geom_hbond_distance_DH
_geom_hbond_distance_HA
_geom_hbond_distance_DA
_geom_hbond_angle_DHA
_geom_hbond_publ_flag
C8 H8A O3 1_455 0.93 2.49 3.3404(5) 152 yes
C10 H10A O1 2_557 0.93 2.64 3.4252(5) 143 yes
C2 H2A O4 2_556 0.93 2.65 3.5339(6) 159 yes
C29 H29A Cg3 . 0.93 2.86 3.370(2) 116 yes

loop_
_geom_torsion_atom_site_label_1
_geom_torsion_atom_site_label_2
_geom_torsion_atom_site_label_3
_geom_torsion_atom_site_label_4
_geom_torsion_site_symmetry_1
_geom_torsion_site_symmetry_2
_geom_torsion_site_symmetry_3
_geom_torsion_site_symmetry_4
_geom_torsion
_geom_torsion_publ_flag
C6 C1 C2 C3 . . . . -1.2(3) ?
C1 C2 C3 C4 . . . . 0.2(3) ?
C2 C3 C4 C5 . . . . 0.9(3) ?
C3 C4 C5 C6 . . . . -0.9(3) ?
C4 C5 C6 C1 . . . . -0.1(3) ?
C4 C5 C6 C7 . . . . -174.84(16) ?
C2 C1 C6 C5 . . . . 1.2(3) ?
C2 C1 C6 C7 . . . . 175.87(17) ?
C5 C6 C7 C8 . . . . 118.61(19) ?
C1 C6 C7 C8 . . . . -56.0(2) ?
C5 C6 C7 C12 . . . . -56.3(2) ?
C1 C6 C7 C12 . . . . 129.10(18) ?
C12 C7 C8 C9 . . . . 1.9(3) ?
C6 C7 C8 C9 . . . . -173.33(17) ?
C7 C8 C9 C10 . . . . 4.4(3) ?
C8 C9 C10 C11 . . . . -4.1(3) ?
C9 C10 C11 C15 . . . . 177.73(18) ?
C9 C10 C11 C12 . . . . -2.6(3) ?
C15 C11 C12 C13 . . . . 10.8(2) ?
C10 C11 C12 C13 . . . . -168.87(15) ?
C15 C11 C12 C7 . . . . -171.45(15) ?
C10 C11 C12 C7 . . . . 8.8(2) ?
C8 C7 C12 C11 . . . . -8.4(2) ?
C6 C7 C12 C11 . . . . 166.54(15) ?
C8 C7 C12 C13 . . . . 169.00(16) ?
C6 C7 C12 C13 . . . . -16.1(2) ?
C11 C12 C13 N2 . . . . -14.1(2) ?
C7 C12 C13 N2 . . . . 168.39(15) ?
C11 C12 C13 N1 . . . . 161.00(13) ?
C7 C12 C13 N1 . . . . -16.5(2) ?
N2 C14 C15 C11 . . . . -9.5(3) ?
C10 C11 C15 C14 . . . . 179.47(17) ?
C12 C11 C15 C14 . . . . -0.2(3) ?
N1 C16 C17 C18 . . . . 177.25(17) ?
C21 C16 C17 C18 . . . . -3.8(2) ?
N1 C16 C17 C29 . . . . -6.5(3) ?
C21 C16 C17 C29 . . . . 172.48(16) ?
C16 C17 C18 C19 . . . . 0.4(3) ?
C29 C17 C18 C19 . . . . -175.98(19) ?
C17 C18 C19 C20 . . . . 2.4(3) ?
C18 C19 C20 C21 . . . . -1.8(3) ?
C19 C20 C21 C16 . . . . -1.5(3) ?
C19 C20 C21 C22 . . . . -179.9(2) ?
N1 C16 C21 C20 . . . . -176.43(16) ?
C17 C16 C21 C20 . . . . 4.4(3) ?
N1 C16 C21 C22 . . . . 2.38(19) ?
C17 C16 C21 C22 . . . . -176.77(16) ?
C20 C21 C22 C23 . . . . 177.6(2) ?
C16 C21 C22 C23 . . . . -1.0(2) ?
C21 C22 C23 N1 . . . . -0.8(2) ?
C21 C22 C23 C24 . . . . -176.96(18) ?
C22 C23 C24 C25 . . . . -5.2(3) ?
N1 C23 C24 C25 . . . . 179.04(18) ?
C23 C24 C25 C26 . . . . 177.95(18) ?
C24 C25 C26 O1 . . . . 2.5(3) ?
C24 C25 C26 O2 . . . . -177.10(18) ?
C18 C17 C29 C30 . . . . -43.1(3) ?
C16 C17 C29 C30 . . . . 140.80(19) ?
C17 C29 C30 C31 . . . . 179.64(16) ?
C29 C30 C31 O3 . . . . -7.9(3) ?
C29 C30 C31 O4 . . . . 170.90(17) ?
C17 C16 N1 C23 . . . . 176.17(17) ?
C21 C16 N1 C23 . . . . -2.89(18) ?
C17 C16 N1 C13 . . . . -9.9(3) ?
C21 C16 N1 C13 . . . . 171.01(14) ?
C22 C23 N1 C16 . . . . 2.29(19) ?
C24 C23 N1 C16 . . . . 178.89(15) ?
C22 C23 N1 C13 . . . . -171.56(15) ?
C24 C23 N1 C13 . . . . 5.0(2) ?
N2 C13 N1 C16 . . . . 122.36(16) ?
C12 C13 N1 C16 . . . . -53.2(2) ?
N2 C13 N1 C23 . . . . -64.8(2) ?
C12 C13 N1 C23 . . . . 119.66(17) ?
N1 C13 N2 C14 . . . . -169.93(14) ?
C12 C13 N2 C14 . . . . 5.4(2) ?
C15 C14 N2 C13 . . . . 7.0(3) ?
O1 C26 O2 C27 . . . . 0.5(3) ?
C25 C26 O2 C27 . . . . -179.9(2) ?
C28 C27 O2 C26 . . . . -165.3(2) ?
O3 C31 O4 C32 . . . . 0.5(3) ?
C30 C31 O4 C32 . . . . -178.3(2) ?
C33 C32 O4 C31 . . . . 171.9(4) ?

_cod_database_fobs_code 2243886
